data_2228756
loop_
_publ_author_name
'Chen, Shu-Jiao'
'Zhang, Jian-Feng'

_publ_section_title
;
 3-(5-Methyl-3-phenyl-1<i>H</i>-pyrazol-1-yl)propanamide monohydrate
;
_journal_coeditor_code IM2245
_journal_issue 1
_journal_name_full 'Acta Crystallographica Section E'
_journal_page_first o47
_journal_paper_doi 10.1107/S160053681005035X
_journal_volume 67
_journal_year 2011
_chemical_formula_iupac 'C13 H15 N3 O, H2 O'
_chemical_formula_moiety 'C13 H15 N3 O, H2 O'
_chemical_formula_sum 'C13 H17 N3 O2'
_chemical_formula_weight 247.30
_chemical_name_systematic
;
3-(5-Methyl-3-phenyl-1<i>H</i>-pyrazol-1-yl)propanamide monohydrate
;
_space_group_IT_number 19
_symmetry_cell_setting orthorhombic
_symmetry_space_group_name_Hall 'P 2ac 2ab'
_symmetry_space_group_name_H-M 'P 21 21 21'
_atom_sites_solution_hydrogens geom
_atom_sites_solution_primary direct
_atom_sites_solution_secondary difmap
_audit_creation_method SHELXL-97
_cell_angle_alpha 90.00
_cell_angle_beta 90.00
_cell_angle_gamma 90.00
_cell_formula_units_Z 4
_cell_length_a 6.5482(13)
_cell_length_b 12.609(3)
_cell_length_c 16.606(3)
_cell_measurement_reflns_used 13460
_cell_measurement_temperature 296(2)
_cell_measurement_theta_max 27.41
_cell_measurement_theta_min 3.23
_cell_volume 1371.1(5)
_computing_cell_refinement 'RAPID-AUTO (Rigaku, 1998)'
_computing_data_collection 'RAPID-AUTO (Rigaku, 1998)'
_computing_data_reduction 'CrystalStructure (Rigaku/MSC, 2004)'
_computing_molecular_graphics 'ORTEP-3 (Farrugia, 1997)'
_computing_publication_material 'CrystalStructure (Rigaku/MSC, 2004)'
_computing_structure_refinement 'SHELXL97 (Sheldrick, 2008)'
_computing_structure_solution 'SHELXS97 (Sheldrick, 2008)'
_diffrn_ambient_temperature 296(2)
_diffrn_measured_fraction_theta_full 0.998
_diffrn_measured_fraction_theta_max 0.998
_diffrn_measurement_device_type 'Rigaku R-AXIS RAPID'
_diffrn_measurement_method \w
_diffrn_radiation_monochromator graphite
_diffrn_radiation_source 'fine-focus sealed tube'
_diffrn_radiation_type MoK\a
_diffrn_radiation_wavelength 0.71073
_diffrn_reflns_av_R_equivalents 0.0564
_diffrn_reflns_av_sigmaI/netI 0.0319
_diffrn_reflns_limit_h_max 7
_diffrn_reflns_limit_h_min -8
_diffrn_reflns_limit_k_max 16
_diffrn_reflns_limit_k_min -16
_diffrn_reflns_limit_l_max 21
_diffrn_reflns_limit_l_min -21
_diffrn_reflns_number 13414
_diffrn_reflns_theta_full 27.41
_diffrn_reflns_theta_max 27.41
_diffrn_reflns_theta_min 3.23
_exptl_absorpt_coefficient_mu 0.083
_exptl_absorpt_correction_T_max 0.990
_exptl_absorpt_correction_T_min 0.977
_exptl_absorpt_correction_type multi-scan
_exptl_absorpt_process_details '(ABSCOR; Higashi, 1995)'
_exptl_crystal_colour colorless
_exptl_crystal_density_diffrn 1.198
_exptl_crystal_density_method 'not measured'
_exptl_crystal_description chip
_exptl_crystal_F_000 528
_exptl_crystal_size_max 0.450
_exptl_crystal_size_mid 0.230
_exptl_crystal_size_min 0.120
_refine_diff_density_max 0.230
_refine_diff_density_min -0.162
_refine_ls_extinction_coef 0.048(6)
_refine_ls_extinction_expression Fc^*^=kFc[1+0.001xFc^2^\l^3^/sin(2\q)]^-1/4^
_refine_ls_extinction_method 'SHELXL97 (Sheldrick, 2008)'
_refine_ls_goodness_of_fit_ref 1.078
_refine_ls_hydrogen_treatment constr
_refine_ls_matrix_type full
_refine_ls_number_parameters 164
_refine_ls_number_reflns 1815
_refine_ls_number_restraints 0
_refine_ls_restrained_S_all 1.078
_refine_ls_R_factor_all 0.0719
_refine_ls_R_factor_gt 0.0495
_refine_ls_shift/su_max 0.001
_refine_ls_shift/su_mean 0.000
_refine_ls_structure_factor_coef Fsqd
_refine_ls_weighting_details 'calc w=1/[\s^2^(Fo^2^)+(0.0693P)^2^+0.2276P] where P=(Fo^2^+2Fc^2^)/3'
_refine_ls_weighting_scheme calc
_refine_ls_wR_factor_gt 0.1203
_refine_ls_wR_factor_ref 0.1402
_reflns_number_gt 1323
_reflns_number_total 1815
_reflns_threshold_expression I>2sigma(I)
_cod_data_source_file im2245.cif
_cod_data_source_block I
_cod_database_code 2228756
_cod_database_fobs_code 2228756

loop_
_symmetry_equiv_pos_as_xyz
'x, y, z'
'-x+1/2, -y, z+1/2'
'-x, y+1/2, -z+1/2'
'x+1/2, -y+1/2, -z'

loop_
_atom_site_type_symbol
_atom_site_label
_atom_site_fract_x
_atom_site_fract_y
_atom_site_fract_z
_atom_site_U_iso_or_equiv
_atom_site_adp_type
_atom_site_calc_flag
_atom_site_refinement_flags
_atom_site_occupancy
_atom_site_disorder_assembly
_atom_site_disorder_group
O O1 0.1503(3) 0.37278(16) 0.44426(14) 0.0598(6) Uani d . 1 . .
N N3 0.6165(4) 0.63188(17) 0.33836(14) 0.0455(6) Uani d . 1 . .
N N2 0.4723(4) 0.58241(16) 0.29243(14) 0.0456(6) Uani d . 1 . .
C C7 0.7043(4) 0.7022(2) 0.28840(17) 0.0432(6) Uani d . 1 . .
C C1 0.0612(4) 0.4538(2) 0.42065(18) 0.0451(7) Uani d . 1 . .
C C3 0.3511(4) 0.4985(2) 0.32841(19) 0.0505(7) Uani d . 1 . .
H H3A 0.4382 0.4554 0.3625 0.061 Uiso calc R 1 . .
H H3B 0.2976 0.4534 0.2861 0.061 Uiso calc R 1 . .
N N1 -0.1361(4) 0.4692(2) 0.43135(16) 0.0572(7) Uani d . 1 . .
H H1A -0.2084 0.4220 0.4556 0.069 Uiso calc R 1 . .
H H1B -0.1926 0.5264 0.4141 0.069 Uiso calc R 1 . .
C C6 0.6151(5) 0.6976(2) 0.21225(18) 0.0529(7) Uani d . 1 . .
H H6A 0.6495 0.7386 0.1677 0.063 Uiso calc R 1 . .
C C8 0.8697(5) 0.7707(2) 0.31861(18) 0.0463(7) Uani d . 1 . .
C C2 0.1763(5) 0.5407(2) 0.3778(2) 0.0578(8) Uani d . 1 . .
H H2A 0.0830 0.5788 0.3428 0.069 Uiso calc R 1 . .
H H2B 0.2287 0.5905 0.4172 0.069 Uiso calc R 1 . .
C C4 0.4663(5) 0.6208(2) 0.21594(18) 0.0509(7) Uani d . 1 . .
O O2 -0.4388(4) 0.32706(19) 0.4938(2) 0.0888(10) Uani d . 1 . .
H H2D -0.4329 0.2662 0.5146 0.168 Uiso d . 1 . .
H H2C -0.5655 0.3375 0.4857 0.092 Uiso d . 1 . .
C C9 0.8839(5) 0.7964(3) 0.4002(2) 0.0596(8) Uani d . 1 . .
H H9A 0.7863 0.7708 0.4360 0.072 Uiso calc R 1 . .
C C12 1.1724(6) 0.8742(3) 0.2958(3) 0.0849(12) Uani d . 1 . .
H H12A 1.2706 0.9003 0.2605 0.102 Uiso calc R 1 . .
C C13 1.0158(5) 0.8108(2) 0.2666(2) 0.0612(9) Uani d . 1 . .
H H13A 1.0090 0.7952 0.2119 0.073 Uiso calc R 1 . .
C C10 1.0405(6) 0.8592(3) 0.4285(2) 0.0767(11) Uani d . 1 . .
H H10A 1.0489 0.8748 0.4832 0.092 Uiso calc R 1 . .
C C5 0.3188(6) 0.5832(3) 0.1551(2) 0.0749(11) Uani d . 1 . .
H H5A 0.2362 0.5278 0.1778 0.112 Uiso calc R 1 . .
H H5B 0.3913 0.5563 0.1092 0.112 Uiso calc R 1 . .
H H5C 0.2328 0.6410 0.1387 0.112 Uiso calc R 1 . .
C C11 1.1840(7) 0.8988(4) 0.3764(3) 0.0923(14) Uani d . 1 . .
H H11A 1.2884 0.9421 0.3955 0.111 Uiso calc R 1 . .

loop_
_atom_site_aniso_label
_atom_site_aniso_U_11
_atom_site_aniso_U_22
_atom_site_aniso_U_33
_atom_site_aniso_U_12
_atom_site_aniso_U_13
_atom_site_aniso_U_23
O1 0.0465(11) 0.0555(11) 0.0775(15) 0.0054(11) 0.0067(12) 0.0248(11)
N3 0.0438(12) 0.0434(12) 0.0493(13) -0.0047(11) 0.0011(11) 0.0076(10)
N2 0.0465(13) 0.0423(11) 0.0479(13) -0.0057(11) 0.0041(12) 0.0079(10)
C7 0.0445(14) 0.0357(12) 0.0495(15) -0.0022(12) 0.0054(14) 0.0087(12)
C1 0.0418(15) 0.0457(14) 0.0480(16) 0.0001(13) 0.0033(13) 0.0050(13)
C3 0.0473(15) 0.0414(13) 0.0628(18) -0.0064(14) 0.0083(15) 0.0044(13)
N1 0.0415(13) 0.0558(14) 0.0742(18) 0.0034(12) 0.0085(14) 0.0194(13)
C6 0.0634(18) 0.0479(14) 0.0475(16) -0.0078(15) 0.0016(16) 0.0092(13)
C8 0.0443(14) 0.0376(12) 0.0569(17) -0.0012(12) 0.0000(15) 0.0088(12)
C2 0.0488(17) 0.0455(14) 0.079(2) 0.0016(15) 0.0151(17) 0.0110(15)
C4 0.0569(17) 0.0487(14) 0.0470(15) -0.0042(15) 0.0000(15) 0.0032(13)
O2 0.0472(13) 0.0764(16) 0.143(3) -0.0005(12) 0.0038(16) 0.0493(17)
C9 0.0590(19) 0.0586(17) 0.0611(19) -0.0053(17) 0.0007(17) 0.0017(15)
C12 0.060(2) 0.102(3) 0.092(3) -0.030(2) 0.008(2) 0.011(2)
C13 0.0547(18) 0.0627(18) 0.066(2) -0.0080(17) 0.0053(17) 0.0067(16)
C10 0.073(2) 0.084(2) 0.074(2) -0.014(2) -0.014(2) -0.007(2)
C5 0.086(3) 0.078(2) 0.060(2) -0.019(2) -0.014(2) 0.0029(18)
C11 0.069(3) 0.109(3) 0.098(3) -0.033(3) -0.011(2) -0.003(3)

loop_
_atom_type_symbol
_atom_type_description
_atom_type_scat_dispersion_real
_atom_type_scat_dispersion_imag
_atom_type_scat_source
C C 0.0033 0.0016 'International Tables Vol C Tables 4.2.6.8 and 6.1.1.4'
H H 0.0000 0.0000 'International Tables Vol C Tables 4.2.6.8 and 6.1.1.4'
N N 0.0061 0.0033 'International Tables Vol C Tables 4.2.6.8 and 6.1.1.4'
O O 0.0106 0.0060 'International Tables Vol C Tables 4.2.6.8 and 6.1.1.4'

loop_
_geom_angle_atom_site_label_1
_geom_angle_atom_site_label_2
_geom_angle_atom_site_label_3
_geom_angle_site_symmetry_1
_geom_angle_site_symmetry_3
_geom_angle
_geom_angle_publ_flag
C7 N3 N2 . . 104.6(2) ?
C4 N2 N3 . . 112.3(2) ?
C4 N2 C3 . . 128.9(3) ?
N3 N2 C3 . . 118.8(2) ?
N3 C7 C6 . . 110.7(2) ?
N3 C7 C8 . . 119.4(2) ?
C6 C7 C8 . . 129.9(2) ?
O1 C1 N1 . . 122.7(3) ?
O1 C1 C2 . . 120.8(3) ?
N1 C1 C2 . . 116.5(3) ?
N2 C3 C2 . . 112.5(2) ?
N2 C3 H3A . . 109.1 ?
C2 C3 H3A . . 109.1 ?
N2 C3 H3B . . 109.1 ?
C2 C3 H3B . . 109.1 ?
H3A C3 H3B . . 107.8 ?
C1 N1 H1A . . 120.0 ?
C1 N1 H1B . . 120.0 ?
H1A N1 H1B . . 120.0 ?
C4 C6 C7 . . 106.6(3) ?
C4 C6 H6A . . 126.7 ?
C7 C6 H6A . . 126.7 ?
C13 C8 C9 . . 118.4(3) ?
C13 C8 C7 . . 120.6(3) ?
C9 C8 C7 . . 121.0(3) ?
C3 C2 C1 . . 112.4(2) ?
C3 C2 H2A . . 109.1 ?
C1 C2 H2A . . 109.1 ?
C3 C2 H2B . . 109.1 ?
C1 C2 H2B . . 109.1 ?
H2A C2 H2B . . 107.9 ?
N2 C4 C6 . . 105.8(3) ?
N2 C4 C5 . . 122.9(3) ?
C6 C4 C5 . . 131.3(3) ?
H2D O2 H2C . . 104.5 ?
C10 C9 C8 . . 120.9(3) ?
C10 C9 H9A . . 119.6 ?
C8 C9 H9A . . 119.6 ?
C11 C12 C13 . . 120.7(4) ?
C11 C12 H12A . . 119.6 ?
C13 C12 H12A . . 119.6 ?
C8 C13 C12 . . 120.1(3) ?
C8 C13 H13A . . 119.9 ?
C12 C13 H13A . . 119.9 ?
C11 C10 C9 . . 120.3(4) ?
C11 C10 H10A . . 119.9 ?
C9 C10 H10A . . 119.9 ?
C4 C5 H5A . . 109.5 ?
C4 C5 H5B . . 109.5 ?
H5A C5 H5B . . 109.5 ?
C4 C5 H5C . . 109.5 ?
H5A C5 H5C . . 109.5 ?
H5B C5 H5C . . 109.5 ?
C10 C11 C12 . . 119.6(4) ?
C10 C11 H11A . . 120.2 ?
C12 C11 H11A . . 120.2 ?

loop_
_geom_bond_atom_site_label_1
_geom_bond_atom_site_label_2
_geom_bond_site_symmetry_2
_geom_bond_distance
_geom_bond_publ_flag
O1 C1 . 1.240(3) ?
N3 C7 . 1.344(3) ?
N3 N2 . 1.365(3) ?
N2 C4 . 1.360(4) ?
N2 C3 . 1.451(3) ?
C7 C6 . 1.394(4) ?
C7 C8 . 1.473(4) ?
C1 N1 . 1.319(4) ?
C1 C2 . 1.509(4) ?
C3 C2 . 1.505(4) ?
C3 H3A . 0.9700 ?
C3 H3B . 0.9700 ?
N1 H1A . 0.8600 ?
N1 H1B . 0.8600 ?
C6 C4 . 1.375(4) ?
C6 H6A . 0.9300 ?
C8 C13 . 1.385(4) ?
C8 C9 . 1.397(4) ?
C2 H2A . 0.9700 ?
C2 H2B . 0.9700 ?
C4 C5 . 1.476(4) ?
O2 H2D . 0.8424 ?
O2 H2C . 0.8505 ?
C9 C10 . 1.378(5) ?
C9 H9A . 0.9300 ?
C12 C11 . 1.376(6) ?
C12 C13 . 1.388(5) ?
C12 H12A . 0.9300 ?
C13 H13A . 0.9300 ?
C10 C11 . 1.371(6) ?
C10 H10A . 0.9300 ?
C5 H5A . 0.9600 ?
C5 H5B . 0.9600 ?
C5 H5C . 0.9600 ?
C11 H11A . 0.9300 ?

loop_
_geom_hbond_atom_site_label_D
_geom_hbond_atom_site_label_H
_geom_hbond_atom_site_label_A
_geom_hbond_site_symmetry_A
_geom_hbond_distance_DH
_geom_hbond_distance_HA
_geom_hbond_distance_DA
_geom_hbond_angle_DHA
N1 H1A O2 . 0.86 2.03 2.867(3) 164.6
N1 H1B N3 1_455 0.86 2.22 3.036(3) 159.2
O2 H2D O1 4_456 0.84 1.96 2.783(3) 166.2
O2 H2C O1 1_455 0.85 2.03 2.872(3) 168.5

loop_
_cod_related_entry_id
_cod_related_entry_database
_cod_related_entry_code
1 ChemSpider 30654000
